data_7211060
loop_
_publ_author_name
'Zhou, Lian'
'Zhang, Jun'
'Li, Yi-Zhi'
'Du, Hong-Bin'

_publ_section_title
;
 Synthesis and properties of four coordination polymers built from a
 semi-rigid tripod carboxylic acid
;
_journal_issue 44
_journal_name_full CrystEngComm
_journal_page_first 8989
_journal_paper_doi 10.1039/c3ce41186a
_journal_volume 15
_journal_year 2013
_chemical_formula_sum 'C81 H96 Mn3 N5 O26.5'
_chemical_formula_weight 1728.46
_chemical_name_systematic
; 
 ? 
;
_space_group_IT_number 2
_symmetry_cell_setting triclinic
_symmetry_space_group_name_Hall '-P 1'
_symmetry_space_group_name_H-M 'P -1'
_atom_sites_solution_hydrogens geom
_atom_sites_solution_primary direct
_atom_sites_solution_secondary difmap
_audit_creation_method SHELXL-97
_cell_angle_alpha 112.451(2)
_cell_angle_beta 93.548(3)
_cell_angle_gamma 104.215(2)
_cell_formula_units_Z 2
_cell_length_a 16.1796(15)
_cell_length_b 19.1505(17)
_cell_length_c 19.5848(12)
_cell_measurement_reflns_used 7098
_cell_measurement_temperature 291(2)
_cell_measurement_theta_max 22.33
_cell_measurement_theta_min 2.20
_cell_volume 5353.9(8)
_computing_cell_refinement 'Bruker SMART'
_computing_data_collection 'Bruker SMART'
_computing_data_reduction 'Bruker SAINT'
_computing_molecular_graphics 'Bruker SHELXTL'
_computing_publication_material 'Bruker SHELXTL'
_computing_structure_refinement 'SHELXL-97 (Sheldrick, 1997)'
_computing_structure_solution 'SHELXS-97 (Sheldrick, 1990)'
_diffrn_ambient_temperature 291(2)
_diffrn_measured_fraction_theta_full 0.989
_diffrn_measured_fraction_theta_max 0.989
_diffrn_measurement_device_type 'CCD area detector'
_diffrn_measurement_method 'phi and omega scans'
_diffrn_radiation_monochromator graphite
_diffrn_radiation_source 'fine-focus sealed tube'
_diffrn_radiation_type MoK\a
_diffrn_radiation_wavelength 0.71073
_diffrn_reflns_av_R_equivalents 0.0079
_diffrn_reflns_av_sigmaI/netI 0.0738
_diffrn_reflns_limit_h_max 11
_diffrn_reflns_limit_h_min -19
_diffrn_reflns_limit_k_max 23
_diffrn_reflns_limit_k_min -23
_diffrn_reflns_limit_l_max 24
_diffrn_reflns_limit_l_min -24
_diffrn_reflns_number 42686
_diffrn_reflns_theta_full 26.00
_diffrn_reflns_theta_max 26.00
_diffrn_reflns_theta_min 1.50
_exptl_absorpt_coefficient_mu 0.411
_exptl_absorpt_correction_T_max 0.9103
_exptl_absorpt_correction_T_min 0.9068
_exptl_absorpt_correction_type multi-scan
_exptl_absorpt_process_details SADABS;Bruker,2000
_exptl_crystal_colour colourless
_exptl_crystal_density_diffrn 1.072
_exptl_crystal_density_method 'not measured'
_exptl_crystal_description rhombus
_exptl_crystal_F_000 1796
_exptl_crystal_size_max 0.25
_exptl_crystal_size_mid 0.25
_exptl_crystal_size_min 0.24
_platon_squeeze_details
;
 Because of the highly disordered solvent molecules, the PLATON/SQUEEZE
 route was employed to calculate the diffraction contribution from the
 solvent molecules, and thereby to produce a set of solvent-free
 diffraction intensities used for refinement. The unit cell was found
 to contain a void of 2260 A^3 (42.2% of the unit cell volume), holding
 113 electrons. These might correspond with the removal of 2 DMF
 and 3 H2O molecules from the unit cell, i.e. 1 DMF and 1.5 H2O 
 per asymmetric unit. Based on the elemental analysis and TG analysis,
 additional 2 DMF might be adsorbed in the sample and were thus
 included in the final molecular formula. Those solvents are included
 in the reported chemical formula and derived values (reported
 crystal-data formula, formula weight, Dx, Mu and F(000)).
;
_refine_diff_density_max 0.842
_refine_diff_density_min -1.058
_refine_diff_density_rms 0.085
_refine_ls_extinction_method none
_refine_ls_goodness_of_fit_ref 1.096
_refine_ls_hydrogen_treatment constr
_refine_ls_matrix_type full
_refine_ls_number_parameters 890
_refine_ls_number_reflns 20816
_refine_ls_number_restraints 0
_refine_ls_restrained_S_all 1.096
_refine_ls_R_factor_all 0.0667
_refine_ls_R_factor_gt 0.0567
_refine_ls_shift/su_max 0.000
_refine_ls_shift/su_mean 0.000
_refine_ls_structure_factor_coef Fsqd
_refine_ls_weighting_details 'calc w=1/[\s^2^(Fo^2^)+(0.0600P)^2^+1.8800P] where P=(Fo^2^+2Fc^2^)/3'
_refine_ls_weighting_scheme calc
_refine_ls_wR_factor_gt 0.1545
_refine_ls_wR_factor_ref 0.1560
_reflns_number_gt 13118
_reflns_number_total 20816
_reflns_threshold_expression >2sigma(I)
_cod_data_source_file c3ce41186a.txt
_cod_data_source_block 2
_cod_depositor_comments
;
The following automatic conversions were performed:

'_symmetry_cell_setting' value 'Triclinic' changed to 'triclinic'
according to /home/saulius/struct/CIF-dictionaries/cif_core.dic
dictionary named 'cif_core.dic' version 2.4.2 from 2011-04-26.

Automatic conversion script
Id: cif_fix_values 1891 2012-01-12 08:04:46Z andrius 
;
_cod_original_sg_symbol_H-M 'P-1   '
_cod_database_code 7211060

loop_
_symmetry_equiv_pos_as_xyz
'x, y, z'
'-x, -y, -z'

loop_
_atom_site_label
_atom_site_type_symbol
_atom_site_fract_x
_atom_site_fract_y
_atom_site_fract_z
_atom_site_U_iso_or_equiv
_atom_site_adp_type
_atom_site_occupancy
_atom_site_symmetry_multiplicity
_atom_site_calc_flag
_atom_site_refinement_flags
C1 C 0.5724(2) 0.00059(19) 0.25756(19) 0.0449(8) Uani 1 1 d .
C2 C 0.6308(2) 0.0839(2) 0.29073(19) 0.0490(9) Uani 1 1 d .
C3 C 0.5965(2) 0.1460(2) 0.3131(2) 0.0521(9) Uani 1 1 d .
H3 H 0.5368 0.1360 0.3087 0.062 Uiso 1 1 calc R
C4 C 0.6496(2) 0.22435(18) 0.34261(18) 0.0447(8) Uani 1 1 d .
H4 H 0.6253 0.2659 0.3582 0.054 Uiso 1 1 calc R
C5 C 0.7376(2) 0.23910(18) 0.34824(18) 0.0425(8) Uani 1 1 d .
C6 C 0.7738(2) 0.17822(19) 0.3308(2) 0.0514(9) Uani 1 1 d .
H6 H 0.8337 0.1887 0.3385 0.062 Uiso 1 1 calc R
C7 C 0.7194(2) 0.0986(2) 0.3006(2) 0.0519(9) Uani 1 1 d .
H7 H 0.7436 0.0570 0.2878 0.062 Uiso 1 1 calc R
C8 C 0.7577(2) 0.37930(18) 0.39439(17) 0.0406(7) Uani 1 1 d .
H8A H 0.7229 0.3789 0.4329 0.049 Uiso 1 1 calc R
H8B H 0.7204 0.3736 0.3507 0.049 Uiso 1 1 calc R
C9 C 0.8282(2) 0.45578(17) 0.42245(17) 0.0374(7) Uani 1 1 d .
C10 C 0.8531(2) 0.49220(18) 0.37408(16) 0.0388(7) Uani 1 1 d .
C11 C 0.9069(2) 0.56939(18) 0.40331(17) 0.0390(7) Uani 1 1 d .
C12 C 0.9452(2) 0.60868(18) 0.47954(17) 0.0423(8) Uani 1 1 d .
C13 C 0.9267(2) 0.56944(19) 0.52661(17) 0.0429(8) Uani 1 1 d .
C14 C 0.8681(2) 0.49296(19) 0.49940(16) 0.0414(7) Uani 1 1 d .
C15 C 0.9297(2) 0.6105(2) 0.34986(19) 0.0459(8) Uani 1 1 d .
H15A H 0.8895 0.5822 0.3027 0.055 Uiso 1 1 calc R
H15B H 0.9261 0.6642 0.3721 0.055 Uiso 1 1 calc R
C16 C 1.0545(2) 0.6496(2) 0.29623(19) 0.0460(8) Uani 1 1 d .
C17 C 1.0111(2) 0.6767(2) 0.25379(19) 0.0466(8) Uani 1 1 d .
H17 H 0.9519 0.6698 0.2519 0.056 Uiso 1 1 calc R
C18 C 1.0572(2) 0.7148(2) 0.21360(19) 0.0497(8) Uani 1 1 d .
H18 H 1.0274 0.7328 0.1849 0.060 Uiso 1 1 calc R
C19 C 1.1444(2) 0.72683(19) 0.21462(18) 0.0454(8) Uani 1 1 d .
C20 C 1.1876(2) 0.6995(2) 0.25801(19) 0.0499(9) Uani 1 1 d .
H20 H 1.2468 0.7069 0.2601 0.060 Uiso 1 1 calc R
C21 C 1.1433(2) 0.6615(2) 0.29826(19) 0.0483(8) Uani 1 1 d .
H21 H 1.1733 0.6436 0.3271 0.058 Uiso 1 1 calc R
C22 C 1.1951(2) 0.77206(19) 0.17396(18) 0.0436(8) Uani 1 1 d .
C23 C 0.9762(2) 0.6055(2) 0.60528(16) 0.0431(8) Uani 1 1 d .
H23A H 0.9791 0.5642 0.6218 0.052 Uiso 1 1 calc R
H23B H 1.0348 0.6352 0.6070 0.052 Uiso 1 1 calc R
C24 C 0.9726(2) 0.6981(2) 0.72833(17) 0.0487(9) Uani 1 1 d .
C25 C 0.9327(3) 0.7478(2) 0.7774(2) 0.0688(12) Uani 1 1 d .
H25 H 0.8790 0.7502 0.7601 0.083 Uiso 1 1 calc R
C26 C 0.9702(3) 0.7929(2) 0.8500(2) 0.0672(12) Uani 1 1 d .
H26 H 0.9454 0.8302 0.8799 0.081 Uiso 1 1 calc R
C27 C 1.0459(2) 0.7845(2) 0.88095(18) 0.0507(9) Uani 1 1 d .
C28 C 1.0836(2) 0.7358(2) 0.83244(18) 0.0493(9) Uani 1 1 d .
H28 H 1.1342 0.7295 0.8511 0.059 Uiso 1 1 calc R
C29 C 1.0509(2) 0.6945(2) 0.75602(18) 0.0507(9) Uani 1 1 d .
H29 H 1.0816 0.6648 0.7241 0.061 Uiso 1 1 calc R
C30 C 1.0867(3) 0.8297(2) 0.9633(2) 0.0549(9) Uani 1 1 d .
C31 C 0.8200(2) 0.4471(2) 0.29094(17) 0.0473(8) Uani 1 1 d .
H31A H 0.7765 0.4671 0.2761 0.071 Uiso 1 1 calc R
H31B H 0.7955 0.3921 0.2797 0.071 Uiso 1 1 calc R
H31C H 0.8670 0.4533 0.2641 0.071 Uiso 1 1 calc R
C32 C 1.0046(2) 0.69323(19) 0.51106(19) 0.0493(8) Uani 1 1 d .
H32A H 1.0566 0.6942 0.4899 0.074 Uiso 1 1 calc R
H32B H 1.0189 0.7128 0.5646 0.074 Uiso 1 1 calc R
H32C H 0.9756 0.7260 0.4985 0.074 Uiso 1 1 calc R
C33 C 0.8464(2) 0.45045(19) 0.55097(17) 0.0436(8) Uani 1 1 d .
H33A H 0.8949 0.4340 0.5627 0.065 Uiso 1 1 calc R
H33B H 0.7969 0.4050 0.5262 0.065 Uiso 1 1 calc R
H33C H 0.8337 0.4856 0.5964 0.065 Uiso 1 1 calc R
C34 C 0.3957(2) -0.18018(19) 0.06724(17) 0.0406(7) Uani 1 1 d .
C35 C 0.3980(2) -0.2269(2) -0.01320(17) 0.0467(8) Uani 1 1 d .
C36 C 0.3497(2) -0.2187(2) -0.06978(18) 0.0475(8) Uani 1 1 d .
H36 H 0.3167 -0.1835 -0.0575 0.057 Uiso 1 1 calc R
C37 C 0.3511(2) -0.26260(19) -0.14299(17) 0.0452(8) Uani 1 1 d .
H37 H 0.3186 -0.2570 -0.1804 0.054 Uiso 1 1 calc R
C38 C 0.4002(2) -0.3160(2) -0.16344(17) 0.0442(8) Uani 1 1 d .
C39 C 0.4506(2) -0.3218(2) -0.10814(17) 0.0467(8) Uani 1 1 d .
H39 H 0.4858 -0.3550 -0.1208 0.056 Uiso 1 1 calc R
C40 C 0.4493(2) -0.2780(2) -0.03293(18) 0.0465(8) Uani 1 1 d .
H40 H 0.4828 -0.2829 0.0044 0.056 Uiso 1 1 calc R
C41 C 0.4400(2) -0.42042(19) -0.26262(17) 0.0450(8) Uani 1 1 d .
H41A H 0.4214 -0.4577 -0.2403 0.054 Uiso 1 1 calc R
H41B H 0.5023 -0.3973 -0.2482 0.054 Uiso 1 1 calc R
C42 C 0.4131(2) -0.46093(19) -0.34876(17) 0.0422(8) Uani 1 1 d .
C43 C 0.4469(2) -0.41981(19) -0.39134(17) 0.0424(8) Uani 1 1 d .
C44 C 0.4171(2) -0.45514(19) -0.46929(18) 0.0448(8) Uani 1 1 d .
C45 C 0.3549(2) -0.5291(2) -0.50349(17) 0.0438(8) Uani 1 1 d .
C46 C 0.3246(2) -0.57070(19) -0.46058(17) 0.0424(8) Uani 1 1 d .
C47 C 0.3562(2) -0.53698(19) -0.38320(17) 0.0427(8) Uani 1 1 d .
C48 C 0.2637(2) -0.65469(19) -0.4953(2) 0.0544(10) Uani 1 1 d .
H48A H 0.2295 -0.6653 -0.4595 0.065 Uiso 1 1 calc R
H48B H 0.2250 -0.6631 -0.5394 0.065 Uiso 1 1 calc R
C49 C 0.29615(14) -0.77761(10) -0.57405(10) 0.0454(8) Uani 1 1 d G
C50 C 0.21985(13) -0.80840(12) -0.62587(12) 0.0589(11) Uani 1 1 d G
H50 H 0.1796 -0.7802 -0.6203 0.071 Uiso 1 1 calc R
C51 C 0.20375(12) -0.88134(13) -0.68598(11) 0.0611(11) Uani 1 1 d G
H51 H 0.1527 -0.9019 -0.7207 0.073 Uiso 1 1 calc R
C52 C 0.26395(14) -0.92348(10) -0.69427(10) 0.0462(8) Uani 1 1 d G
C53 C 0.34025(12) -0.89270(11) -0.64245(12) 0.0474(8) Uani 1 1 d G
H53 H 0.3805 -0.9209 -0.6480 0.057 Uiso 1 1 calc R
C54 C 0.35635(11) -0.81976(12) -0.58234(11) 0.0483(9) Uani 1 1 d G
H54 H 0.4074 -0.7992 -0.5477 0.058 Uiso 1 1 calc R
C55 C 0.2511(2) -1.0007(2) -0.76083(19) 0.0470(8) Uani 1 1 d .
C56 C 0.4539(2) -0.4137(2) -0.51815(19) 0.0467(8) Uani 1 1 d .
H56A H 0.5146 -0.3850 -0.4989 0.056 Uiso 1 1 calc R
H56B H 0.4483 -0.4518 -0.5693 0.056 Uiso 1 1 calc R
C57 C 0.4217(2) -0.3179(2) -0.55970(18) 0.0469(8) Uani 1 1 d .
C58 C 0.4869(2) -0.3250(2) -0.60462(19) 0.0526(9) Uani 1 1 d .
H58 H 0.5218 -0.3571 -0.6049 0.063 Uiso 1 1 calc R
C59 C 0.4969(2) -0.2815(2) -0.64889(19) 0.0527(9) Uani 1 1 d .
H59 H 0.5390 -0.2864 -0.6792 0.063 Uiso 1 1 calc R
C60 C 0.4495(2) -0.2332(2) -0.65034(19) 0.0519(9) Uani 1 1 d .
C61 C 0.3848(2) -0.2258(2) -0.6048(2) 0.0529(9) Uani 1 1 d .
H61 H 0.3502 -0.1939 -0.6058 0.064 Uiso 1 1 calc R
C62 C 0.3721(2) -0.2680(2) -0.55650(19) 0.0494(8) Uani 1 1 d .
H62 H 0.3318 -0.2615 -0.5245 0.059 Uiso 1 1 calc R
C63 C 0.4598(2) -0.1910(2) -0.7016(2) 0.0497(9) Uani 1 1 d .
C64 C 0.5100(2) -0.3376(2) -0.3511(2) 0.0505(8) Uani 1 1 d .
H64A H 0.5152 -0.3112 -0.3842 0.076 Uiso 1 1 calc R
H64B H 0.5656 -0.3416 -0.3359 0.076 Uiso 1 1 calc R
H64C H 0.4891 -0.3080 -0.3076 0.076 Uiso 1 1 calc R
C65 C 0.3239(2) -0.5856(2) -0.33699(19) 0.0482(8) Uani 1 1 d .
H65A H 0.3692 -0.5734 -0.2966 0.072 Uiso 1 1 calc R
H65B H 0.3081 -0.6410 -0.3689 0.072 Uiso 1 1 calc R
H65C H 0.2744 -0.5724 -0.3169 0.072 Uiso 1 1 calc R
C66 C 0.3219(3) -0.5563(2) -0.58927(18) 0.0573(10) Uani 1 1 d .
H66D H 0.3117 -0.5128 -0.5978 0.086 Uiso 1 1 calc R
H66E H 0.2691 -0.5988 -0.6051 0.086 Uiso 1 1 calc R
H66F H 0.3649 -0.5740 -0.6174 0.086 Uiso 1 1 calc R
C67 C 0.6947(3) -0.0758(2) 0.1034(2) 0.0668(11) Uani 1 1 d .
H67 H 0.7515 -0.0719 0.1197 0.080 Uiso 1 1 calc R
C68 C 0.7518(3) 0.0654(2) 0.1200(2) 0.0725(12) Uani 1 1 d .
H68A H 0.7638 0.0917 0.1738 0.109 Uiso 1 1 calc R
H68B H 0.7352 0.0992 0.0995 0.109 Uiso 1 1 calc R
H68C H 0.8028 0.0535 0.1021 0.109 Uiso 1 1 calc R
C69 C 0.5937(3) -0.0072(2) 0.0712(2) 0.0657(11) Uani 1 1 d .
H69A H 0.5771 -0.0385 0.0181 0.098 Uiso 1 1 calc R
H69B H 0.5943 0.0462 0.0820 0.098 Uiso 1 1 calc R
H69C H 0.5529 -0.0285 0.0969 0.098 Uiso 1 1 calc R
C70 C 0.2683(3) 0.0465(2) 0.0857(2) 0.0633(10) Uani 1 1 d .
H70 H 0.2137 0.0481 0.0698 0.076 Uiso 1 1 calc R
C71 C 0.4197(3) 0.1255(3) 0.1603(2) 0.0712(12) Uani 1 1 d .
H71A H 0.4167 0.0902 0.1847 0.107 Uiso 1 1 calc R
H71B H 0.4478 0.1787 0.1958 0.107 Uiso 1 1 calc R
H71C H 0.4521 0.1115 0.1202 0.107 Uiso 1 1 calc R
C72 C 0.3096(3) 0.1940(2) 0.1509(2) 0.0704(11) Uani 1 1 d .
H72A H 0.3036 0.2059 0.1078 0.106 Uiso 1 1 calc R
H72B H 0.3547 0.2357 0.1892 0.106 Uiso 1 1 calc R
H72C H 0.2560 0.1891 0.1697 0.106 Uiso 1 1 calc R
Mn1 Mn 0.38596(3) -0.11289(3) 0.21689(2) 0.03531(12) Uani 1 1 d .
Mn2 Mn 0.21415(3) -0.11855(3) 0.09345(2) 0.03525(12) Uani 1 1 d .
Mn3 Mn 0.57313(3) -0.17709(3) 0.17399(3) 0.03999(13) Uani 1 1 d .
N1 N 0.6807(2) -0.00860(19) 0.09653(18) 0.0668(9) Uani 1 1 d .
N2 N 0.3316(2) 0.11950(19) 0.12969(18) 0.0624(8) Uani 1 1 d .
O1 O 0.60701(15) -0.05383(14) 0.23939(13) 0.0532(6) Uani 1 1 d .
O2 O 0.49126(13) -0.00986(11) 0.24959(11) 0.0358(5) Uani 1 1 d .
O3 O 0.79519(14) 0.31344(12) 0.37459(12) 0.0443(5) Uani 1 1 d .
O4 O 1.15438(13) 0.79746(12) 0.13695(11) 0.0380(5) Uani 1 1 d .
O5 O 1.27643(13) 0.78190(11) 0.18183(11) 0.0361(5) Uani 1 1 d .
O6 O 1.01728(14) 0.61082(14) 0.33718(13) 0.0489(6) Uani 1 1 d .
O7 O 1.05460(18) 0.87632(17) 1.00664(14) 0.0722(8) Uani 1 1 d .
O8 O 1.15229(16) 0.81665(14) 0.98273(13) 0.0578(7) Uani 1 1 d .
O9 O 0.93198(14) 0.65795(13) 0.65461(12) 0.0527(6) Uani 1 1 d .
O10 O 0.44464(14) -0.18275(13) 0.11778(11) 0.0433(5) Uani 1 1 d .
O11 O 0.34416(14) -0.13871(13) 0.08426(11) 0.0441(5) Uani 1 1 d .
O12 O 0.39516(14) -0.35876(13) -0.23960(11) 0.0494(6) Uani 1 1 d .
O13 O 0.30129(14) -1.04052(12) -0.76280(11) 0.0392(5) Uani 1 1 d .
O14 O 0.18736(17) -1.02375(14) -0.81222(13) 0.0617(7) Uani 1 1 d .
O15 O 0.32058(15) -0.70468(13) -0.51529(12) 0.0566(7) Uani 1 1 d .
O16 O 0.51063(17) -0.20999(15) -0.74903(14) 0.0634(7) Uani 1 1 d .
O17 O 0.42007(13) -0.14288(12) -0.69396(11) 0.0366(5) Uani 1 1 d .
O18 O 0.40335(15) -0.35913(14) -0.51567(12) 0.0475(6) Uani 1 1 d .
O19 O 0.63589(14) -0.14363(12) 0.08918(11) 0.0400(5) Uani 1 1 d .
O20 O 0.28022(16) -0.01793(15) 0.06727(14) 0.0560(6) Uani 1 1 d .
O1W O 0.70226(17) -0.16942(16) 0.22635(14) 0.0658(7) Uani 1 1 d .
O2W O 0.55931(15) -0.29901(13) 0.10808(12) 0.0468(6) Uani 1 1 d .

loop_
_atom_site_aniso_label
_atom_site_aniso_U_11
_atom_site_aniso_U_22
_atom_site_aniso_U_33
_atom_site_aniso_U_23
_atom_site_aniso_U_13
_atom_site_aniso_U_12
C1 0.044(2) 0.0305(17) 0.054(2) 0.0108(15) 0.0090(16) 0.0097(16)
C2 0.045(2) 0.0372(19) 0.0496(19) 0.0127(16) 0.0126(16) -0.0068(16)
C3 0.0348(18) 0.0394(19) 0.061(2) 0.0119(17) 0.0085(16) -0.0110(16)
C4 0.0422(19) 0.0297(16) 0.0525(19) 0.0088(15) 0.0074(15) 0.0072(15)
C5 0.0390(18) 0.0298(17) 0.0482(18) 0.0068(14) 0.0108(15) 0.0059(15)
C6 0.0374(19) 0.0364(18) 0.068(2) 0.0099(17) 0.0112(17) 0.0069(16)
C7 0.046(2) 0.0377(19) 0.062(2) 0.0076(17) 0.0122(17) 0.0141(16)
C8 0.0357(17) 0.0374(17) 0.0386(16) 0.0088(14) 0.0095(14) 0.0038(14)
C9 0.0360(17) 0.0291(16) 0.0401(16) 0.0090(13) 0.0104(13) 0.0049(13)
C10 0.0387(18) 0.0363(17) 0.0333(15) 0.0091(13) 0.0084(13) 0.0048(14)
C11 0.0363(17) 0.0389(17) 0.0362(16) 0.0104(14) 0.0117(13) 0.0081(14)
C12 0.0405(18) 0.0352(17) 0.0397(17) 0.0061(14) 0.0070(14) 0.0067(15)
C13 0.0394(18) 0.0437(19) 0.0356(16) 0.0080(14) 0.0074(14) 0.0077(15)
C14 0.0421(19) 0.0402(18) 0.0341(16) 0.0065(14) 0.0087(14) 0.0123(15)
C15 0.0407(19) 0.0446(19) 0.0469(18) 0.0135(16) 0.0121(15) 0.0105(16)
C16 0.0440(19) 0.049(2) 0.0490(19) 0.0231(17) 0.0175(16) 0.0134(16)
C17 0.0376(18) 0.051(2) 0.055(2) 0.0257(17) 0.0134(16) 0.0113(16)
C18 0.044(2) 0.053(2) 0.0502(19) 0.0208(17) 0.0081(16) 0.0101(17)
C19 0.044(2) 0.0387(18) 0.0409(17) 0.0087(15) 0.0075(15) 0.0035(15)
C20 0.0393(19) 0.056(2) 0.054(2) 0.0218(18) 0.0183(16) 0.0119(17)
C21 0.041(2) 0.055(2) 0.0512(19) 0.0235(17) 0.0119(16) 0.0151(17)
C22 0.043(2) 0.0363(18) 0.0439(18) 0.0115(15) 0.0077(15) 0.0073(15)
C23 0.0384(18) 0.0478(19) 0.0363(16) 0.0101(15) -0.0033(14) 0.0149(15)
C24 0.047(2) 0.047(2) 0.0362(17) 0.0029(15) -0.0117(15) 0.0130(16)
C25 0.055(2) 0.068(3) 0.050(2) -0.0142(19) -0.0105(18) 0.029(2)
C26 0.060(2) 0.066(3) 0.047(2) -0.0125(19) 0.0049(18) 0.027(2)
C27 0.053(2) 0.052(2) 0.0374(17) 0.0107(16) 0.0088(16) 0.0108(18)
C28 0.0418(19) 0.053(2) 0.0400(17) 0.0116(16) -0.0115(15) 0.0086(17)
C29 0.047(2) 0.052(2) 0.0371(17) 0.0033(16) -0.0112(15) 0.0169(17)
C30 0.057(2) 0.048(2) 0.046(2) 0.0102(17) 0.0091(18) 0.0064(19)
C31 0.046(2) 0.0466(19) 0.0384(17) 0.0081(15) 0.0102(15) 0.0088(16)
C32 0.045(2) 0.0385(18) 0.0485(19) 0.0101(15) 0.0119(16) -0.0042(16)
C33 0.0403(19) 0.0452(19) 0.0389(17) 0.0135(15) 0.0100(14) 0.0068(15)
C34 0.0380(18) 0.0385(18) 0.0399(17) 0.0112(14) 0.0105(15) 0.0092(15)
C35 0.047(2) 0.0438(19) 0.0378(17) 0.0055(15) 0.0090(15) 0.0124(16)
C36 0.048(2) 0.049(2) 0.0420(18) 0.0132(16) 0.0133(15) 0.0157(17)
C37 0.048(2) 0.0433(19) 0.0367(17) 0.0086(15) 0.0099(15) 0.0133(16)
C38 0.047(2) 0.0436(19) 0.0346(16) 0.0068(14) 0.0092(14) 0.0156(16)
C39 0.050(2) 0.0461(19) 0.0398(17) 0.0097(15) 0.0134(15) 0.0187(17)
C40 0.053(2) 0.0454(19) 0.0366(17) 0.0106(15) 0.0096(15) 0.0169(17)
C41 0.050(2) 0.0397(18) 0.0373(16) 0.0071(14) 0.0075(15) 0.0143(16)
C42 0.0398(18) 0.0436(19) 0.0356(16) 0.0084(14) 0.0073(14) 0.0117(15)
C43 0.0444(19) 0.0413(18) 0.0370(16) 0.0108(14) 0.0076(14) 0.0136(15)
C44 0.047(2) 0.0410(19) 0.0444(18) 0.0128(15) 0.0159(16) 0.0149(16)
C45 0.049(2) 0.0442(19) 0.0367(16) 0.0098(15) 0.0132(15) 0.0209(17)
C46 0.0413(18) 0.0384(18) 0.0403(17) 0.0062(14) 0.0096(14) 0.0151(15)
C47 0.047(2) 0.0391(18) 0.0383(16) 0.0115(14) 0.0140(15) 0.0124(16)
C48 0.043(2) 0.0408(19) 0.051(2) -0.0124(16) 0.0023(16) 0.0152(16)
C49 0.050(2) 0.0365(18) 0.0383(17) 0.0048(14) 0.0073(15) 0.0111(16)
C50 0.048(2) 0.042(2) 0.056(2) -0.0126(17) -0.0139(17) 0.0185(17)
C51 0.050(2) 0.056(2) 0.0447(19) -0.0147(17) -0.0058(16) 0.0216(19)
C52 0.047(2) 0.0408(18) 0.0368(17) 0.0046(14) 0.0064(15) 0.0072(16)
C53 0.044(2) 0.0397(18) 0.0509(19) 0.0122(16) 0.0057(16) 0.0098(16)
C54 0.049(2) 0.0336(17) 0.0475(18) 0.0023(15) -0.0107(16) 0.0144(16)
C55 0.052(2) 0.0369(18) 0.0465(19) 0.0090(15) 0.0128(17) 0.0159(17)
C56 0.052(2) 0.049(2) 0.0445(18) 0.0188(16) 0.0185(16) 0.0225(17)
C57 0.047(2) 0.056(2) 0.0383(17) 0.0188(16) 0.0100(15) 0.0158(17)
C58 0.048(2) 0.059(2) 0.051(2) 0.0217(18) 0.0163(17) 0.0141(18)
C59 0.046(2) 0.064(2) 0.0428(18) 0.0202(18) 0.0128(16) 0.0084(18)
C60 0.052(2) 0.047(2) 0.0452(19) 0.0160(16) -0.0101(17) 0.0030(17)
C61 0.054(2) 0.0409(19) 0.056(2) 0.0157(17) -0.0092(18) 0.0121(17)
C62 0.049(2) 0.054(2) 0.0453(18) 0.0185(17) 0.0080(16) 0.0195(18)
C63 0.047(2) 0.045(2) 0.0462(19) 0.0098(16) -0.0041(17) 0.0113(17)
C64 0.043(2) 0.046(2) 0.054(2) 0.0171(17) 0.0093(16) 0.0043(16)
C65 0.044(2) 0.0439(19) 0.054(2) 0.0174(16) 0.0138(16) 0.0116(16)
C66 0.057(2) 0.070(3) 0.0395(18) 0.0102(18) 0.0098(16) 0.029(2)
C67 0.054(2) 0.054(2) 0.067(2) 0.017(2) 0.011(2) -0.013(2)
C68 0.072(3) 0.063(3) 0.062(2) 0.023(2) 0.012(2) -0.011(2)
C69 0.067(3) 0.066(3) 0.063(2) 0.023(2) 0.021(2) 0.021(2)
C70 0.056(2) 0.052(2) 0.070(3) 0.015(2) 0.010(2) 0.012(2)
C71 0.061(3) 0.075(3) 0.067(2) 0.023(2) -0.006(2) 0.016(2)
C72 0.078(3) 0.066(3) 0.067(3) 0.025(2) 0.015(2) 0.024(2)
Mn1 0.0383(3) 0.0297(2) 0.0328(2) 0.00912(19) 0.00810(19) 0.0067(2)
Mn2 0.0380(3) 0.0333(3) 0.0302(2) 0.00907(19) 0.00823(19) 0.0089(2)
Mn3 0.0438(3) 0.0351(3) 0.0383(3) 0.0116(2) 0.0086(2) 0.0122(2)
N1 0.054(2) 0.054(2) 0.067(2) 0.0174(17) 0.0114(16) -0.0130(16)
N2 0.063(2) 0.057(2) 0.0596(19) 0.0145(16) 0.0160(16) 0.0171(17)
O1 0.0505(15) 0.0389(13) 0.0585(14) 0.0086(11) 0.0125(12) 0.0109(12)
O2 0.0383(12) 0.0300(11) 0.0340(10) 0.0097(9) 0.0080(9) 0.0063(9)
O3 0.0378(12) 0.0345(12) 0.0500(13) 0.0093(10) 0.0049(10) 0.0059(10)
O4 0.0409(12) 0.0365(12) 0.0333(10) 0.0116(9) 0.0080(9) 0.0096(10)
O5 0.0389(12) 0.0306(11) 0.0340(10) 0.0098(9) 0.0088(9) 0.0068(9)
O6 0.0420(13) 0.0562(15) 0.0511(13) 0.0255(12) 0.0126(11) 0.0119(11)
O7 0.0679(18) 0.0687(18) 0.0523(15) -0.0067(14) 0.0147(14) 0.0227(15)
O8 0.0518(16) 0.0516(15) 0.0462(13) 0.0130(12) -0.0154(12) -0.0085(12)
O9 0.0420(13) 0.0473(14) 0.0392(12) -0.0095(10) -0.0097(10) 0.0106(11)
O10 0.0410(13) 0.0421(13) 0.0355(11) 0.0035(10) 0.0095(10) 0.0123(10)
O11 0.0438(13) 0.0477(13) 0.0357(11) 0.0121(10) 0.0115(10) 0.0116(11)
O12 0.0463(14) 0.0437(13) 0.0348(11) -0.0095(10) 0.0047(10) 0.0154(11)
O13 0.0389(12) 0.0326(11) 0.0400(11) 0.0095(9) 0.0124(9) 0.0074(10)
O14 0.0618(17) 0.0462(14) 0.0447(13) -0.0155(11) 0.0091(12) 0.0158(13)
O15 0.0464(14) 0.0433(13) 0.0489(13) -0.0111(11) -0.0101(11) 0.0132(11)
O16 0.0607(17) 0.0606(16) 0.0534(14) 0.0237(13) 0.0112(13) -0.0098(13)
O17 0.0396(12) 0.0311(11) 0.0335(10) 0.0096(9) 0.0077(9) 0.0065(10)
O18 0.0504(14) 0.0538(14) 0.0452(12) 0.0222(11) 0.0168(11) 0.0218(12)
O19 0.0438(13) 0.0351(12) 0.0383(11) 0.0116(9) 0.0086(10) 0.0122(10)
O20 0.0603(16) 0.0443(15) 0.0611(15) 0.0216(12) 0.0179(13) 0.0096(12)
O1W 0.0611(17) 0.0624(17) 0.0593(15) 0.0118(13) -0.0100(13) 0.0197(14)
O2W 0.0545(14) 0.0414(13) 0.0420(12) 0.0124(10) 0.0074(10) 0.0178(11)

loop_
_atom_type_symbol
_atom_type_description
_atom_type_scat_dispersion_real
_atom_type_scat_dispersion_imag
_atom_type_scat_source
C C 0.0033 0.0016 'International Tables Vol C Tables 4.2.6.8 and 6.1.1.4'
H H 0.0000 0.0000 'International Tables Vol C Tables 4.2.6.8 and 6.1.1.4'
O O 0.0106 0.0060 'International Tables Vol C Tables 4.2.6.8 and 6.1.1.4'
Mn Mn 0.3368 0.7283 'International Tables Vol C Tables 4.2.6.8 and 6.1.1.4'
N N 0.0061 0.0033 'International Tables Vol C Tables 4.2.6.8 and 6.1.1.4'

loop_
_geom_angle_atom_site_label_1
_geom_angle_atom_site_label_2
_geom_angle_atom_site_label_3
_geom_angle
_geom_angle_site_symmetry_1
_geom_angle_site_symmetry_3
O1 C1 O2 124.3(3) . .
O1 C1 C2 117.7(3) . .
O2 C1 C2 118.0(3) . .
C3 C2 C7 119.3(3) . .
C3 C2 C1 120.2(3) . .
C7 C2 C1 120.4(3) . .
C2 C3 C4 121.4(3) . .
C2 C3 H3 119.3 . .
C4 C3 H3 119.3 . .
C5 C4 C3 119.4(3) . .
C5 C4 H4 120.3 . .
C3 C4 H4 120.3 . .
C6 C5 C4 120.3(3) . .
C6 C5 O3 115.5(3) . .
C4 C5 O3 124.1(3) . .
C5 C6 C7 119.8(3) . .
C5 C6 H6 120.1 . .
C7 C6 H6 120.1 . .
C2 C7 C6 119.6(3) . .
C2 C7 H7 120.2 . .
C6 C7 H7 120.2 . .
O3 C8 C9 109.9(2) . .
O3 C8 H8A 109.7 . .
C9 C8 H8A 109.7 . .
O3 C8 H8B 109.7 . .
C9 C8 H8B 109.7 . .
H8A C8 H8B 108.2 . .
C10 C9 C14 119.9(3) . .
C10 C9 C8 120.3(3) . .
C14 C9 C8 119.7(3) . .
C11 C10 C9 119.7(3) . .
C11 C10 C31 121.1(3) . .
C9 C10 C31 119.2(3) . .
C10 C11 C12 121.1(3) . .
C10 C11 C15 119.2(3) . .
C12 C11 C15 119.6(3) . .
C13 C12 C11 118.9(3) . .
C13 C12 C32 120.3(3) . .
C11 C12 C32 120.8(3) . .
C12 C13 C14 121.1(3) . .
C12 C13 C23 119.8(3) . .
C14 C13 C23 118.9(3) . .
C13 C14 C9 118.7(3) . .
C13 C14 C33 121.3(3) . .
C9 C14 C33 120.1(3) . .
O6 C15 C11 107.9(3) . .
O6 C15 H15A 110.1 . .
C11 C15 H15A 110.1 . .
O6 C15 H15B 110.1 . .
C11 C15 H15B 110.1 . .
H15A C15 H15B 108.4 . .
O6 C16 C17 125.0(3) . .
O6 C16 C21 116.1(3) . .
C17 C16 C21 119.0(3) . .
C16 C17 C18 119.0(3) . .
C16 C17 H17 120.5 . .
C18 C17 H17 120.5 . .
C19 C18 C17 123.0(3) . .
C19 C18 H18 118.5 . .
C17 C18 H18 118.5 . .
C18 C19 C20 117.4(3) . .
C18 C19 C22 122.7(3) . .
C20 C19 C22 119.8(3) . .
C21 C20 C19 120.7(3) . .
C21 C20 H20 119.6 . .
C19 C20 H20 119.6 . .
C20 C21 C16 120.9(3) . .
C20 C21 H21 119.5 . .
C16 C21 H21 119.5 . .
O4 C22 O5 125.5(3) . .
O4 C22 C19 118.0(3) . .
O5 C22 C19 116.5(3) . .
O9 C23 C13 108.7(2) . .
O9 C23 H23A 110.0 . .
C13 C23 H23A 110.0 . .
O9 C23 H23B 110.0 . .
C13 C23 H23B 110.0 . .
H23A C23 H23B 108.3 . .
C29 C24 O9 124.7(3) . .
C29 C24 C25 118.0(3) . .
O9 C24 C25 117.3(3) . .
C26 C25 C24 121.4(3) . .
C26 C25 H25 119.3 . .
C24 C25 H25 119.3 . .
C25 C26 C27 121.3(3) . .
C25 C26 H26 119.3 . .
C27 C26 H26 119.3 . .
C28 C27 C26 116.0(3) . .
C28 C27 C30 120.8(3) . .
C26 C27 C30 123.1(3) . .
C27 C28 C29 123.7(3) . .
C27 C28 H28 118.2 . .
C29 C28 H28 118.2 . .
C24 C29 C28 119.0(3) . .
C24 C29 H29 120.5 . .
C28 C29 H29 120.5 . .
O8 C30 O7 122.9(3) . .
O8 C30 C27 116.3(3) . .
O7 C30 C27 120.9(4) . .
C10 C31 H31A 109.5 . .
C10 C31 H31B 109.5 . .
H31A C31 H31B 109.5 . .
C10 C31 H31C 109.5 . .
H31A C31 H31C 109.5 . .
H31B C31 H31C 109.5 . .
C12 C32 H32A 109.5 . .
C12 C32 H32B 109.5 . .
H32A C32 H32B 109.5 . .
C12 C32 H32C 109.5 . .
H32A C32 H32C 109.5 . .
H32B C32 H32C 109.5 . .
C14 C33 H33A 109.5 . .
C14 C33 H33B 109.5 . .
H33A C33 H33B 109.5 . .
C14 C33 H33C 109.5 . .
H33A C33 H33C 109.5 . .
H33B C33 H33C 109.5 . .
O10 C34 O11 120.1(3) . .
O10 C34 C35 119.7(3) . .
O11 C34 C35 120.2(3) . .
C40 C35 C36 119.1(3) . .
C40 C35 C34 120.8(3) . .
C36 C35 C34 120.0(3) . .
C37 C36 C35 119.5(3) . .
C37 C36 H36 120.2 . .
C35 C36 H36 120.2 . .
C36 C37 C38 121.7(3) . .
C36 C37 H37 119.1 . .
C38 C37 H37 119.1 . .
C39 C38 O12 124.4(3) . .
C39 C38 C37 118.9(3) . .
O12 C38 C37 116.7(3) . .
C38 C39 C40 120.1(3) . .
C38 C39 H39 119.9 . .
C40 C39 H39 119.9 . .
C39 C40 C35 120.5(3) . .
C39 C40 H40 119.8 . .
C35 C40 H40 119.8 . .
O12 C41 C42 103.8(2) . .
O12 C41 H41A 111.0 . .
C42 C41 H41A 111.0 . .
O12 C41 H41B 111.0 . .
C42 C41 H41B 111.0 . .
H41A C41 H41B 109.0 . .
C47 C42 C43 120.9(3) . .
C47 C42 C41 120.3(3) . .
C43 C42 C41 118.8(3) . .
C42 C43 C44 118.2(3) . .
C42 C43 C64 118.7(3) . .
C44 C43 C64 123.0(3) . .
C45 C44 C43 121.1(3) . .
C45 C44 C56 118.8(3) . .
C43 C44 C56 120.1(3) . .
C46 C45 C44 119.9(3) . .
C46 C45 C66 125.4(3) . .
C44 C45 C66 114.7(3) . .
C45 C46 C47 119.3(3) . .
C45 C46 C48 122.6(3) . .
C47 C46 C48 117.9(3) . .
C42 C47 C46 120.4(3) . .
C42 C47 C65 121.2(3) . .
C46 C47 C65 118.4(3) . .
O15 C48 C46 104.6(3) . .
O15 C48 H48A 110.8 . .
C46 C48 H48A 110.8 . .
O15 C48 H48B 110.8 . .
C46 C48 H48B 110.8 . .
H48A C48 H48B 108.9 . .
O15 C49 C50 124.76(16) . .
O15 C49 C54 115.14(16) . .
C50 C49 C54 120.0 . .
C49 C50 C51 120.0 . .
C49 C50 H50 120.0 . .
C51 C50 H50 120.0 . .
C52 C51 C50 120.0 . .
C52 C51 H51 120.0 . .
C50 C51 H51 120.0 . .
C51 C52 C53 120.0 . .
C51 C52 C55 121.61(19) . .
C53 C52 C55 118.31(19) . .
C54 C53 C52 120.0 . .
C54 C53 H53 120.0 . .
C52 C53 H53 120.0 . .
C53 C54 C49 120.0 . .
C53 C54 H54 120.0 . .
C49 C54 H54 120.0 . .
O13 C55 O14 121.8(3) . .
O13 C55 C52 119.9(3) . .
O14 C55 C52 118.3(3) . .
O18 C56 C44 106.2(3) . .
O18 C56 H56A 110.5 . .
C44 C56 H56A 110.5 . .
O18 C56 H56B 110.5 . .
C44 C56 H56B 110.5 . .
H56A C56 H56B 108.7 . .
O18 C57 C62 115.0(3) . .
O18 C57 C58 123.1(3) . .
C62 C57 C58 121.9(3) . .
C59 C58 C57 117.2(3) . .
C59 C58 H58 121.4 . .
C57 C58 H58 121.4 . .
C60 C59 C58 124.3(4) . .
C60 C59 H59 117.8 . .
C58 C59 H59 117.8 . .
C59 C60 C61 118.2(3) . .
C59 C60 C63 122.2(4) . .
C61 C60 C63 119.5(3) . .
C60 C61 C62 120.3(3) . .
C60 C61 H61 119.8 . .
C62 C61 H61 119.8 . .
C57 C62 C61 117.9(3) . .
C57 C62 H62 121.1 . .
C61 C62 H62 121.1 . .
O17 C63 O16 126.9(4) . .
O17 C63 C60 117.4(4) . .
O16 C63 C60 115.7(3) . .
C43 C64 H64A 109.5 . .
C43 C64 H64B 109.5 . .
H64A C64 H64B 109.5 . .
C43 C64 H64C 109.5 . .
H64A C64 H64C 109.5 . .
H64B C64 H64C 109.5 . .
C47 C65 H65A 109.5 . .
C47 C65 H65B 109.5 . .
H65A C65 H65B 109.5 . .
C47 C65 H65C 109.5 . .
H65A C65 H65C 109.5 . .
H65B C65 H65C 109.5 . .
C45 C66 H66D 109.5 . .
C45 C66 H66E 109.5 . .
H66D C66 H66E 109.5 . .
C45 C66 H66F 109.5 . .
H66D C66 H66F 109.5 . .
H66E C66 H66F 109.5 . .
O19 C67 N1 127.3(4) . .
O19 C67 H67 116.4 . .
N1 C67 H67 116.4 . .
N1 C68 H68A 109.5 . .
N1 C68 H68B 109.5 . .
H68A C68 H68B 109.5 . .
N1 C68 H68C 109.5 . .
H68A C68 H68C 109.5 . .
H68B C68 H68C 109.5 . .
N1 C69 H69A 109.5 . .
N1 C69 H69B 109.5 . .
H69A C69 H69B 109.5 . .
N1 C69 H69C 109.5 . .
H69A C69 H69C 109.5 . .
H69B C69 H69C 109.5 . .
O20 C70 N2 124.8(4) . .
O20 C70 H70 117.6 . .
N2 C70 H70 117.6 . .
N2 C71 H71A 109.5 . .
N2 C71 H71B 109.5 . .
H71A C71 H71B 109.5 . .
N2 C71 H71C 109.5 . .
H71A C71 H71C 109.5 . .
H71B C71 H71C 109.5 . .
N2 C72 H72A 109.5 . .
N2 C72 H72B 109.5 . .
H72A C72 H72B 109.5 . .
N2 C72 H72C 109.5 . .
H72A C72 H72C 109.5 . .
H72B C72 H72C 109.5 . .
O2 Mn1 O17 96.20(8) . 1_556
O2 Mn1 O13 88.56(8) . 1_566
O17 Mn1 O13 115.48(8) 1_556 1_566
O2 Mn1 O5 178.89(8) . 1_445
O17 Mn1 O5 84.86(8) 1_556 1_445
O13 Mn1 O5 90.72(8) 1_566 1_445
O2 Mn1 O10 92.46(8) . .
O17 Mn1 O10 106.05(8) 1_556 .
O13 Mn1 O10 138.09(8) 1_566 .
O5 Mn1 O10 87.52(8) 1_445 .
O2 Mn1 O11 99.71(8) . .
O17 Mn1 O11 154.90(8) 1_556 .
O13 Mn1 O11 84.34(8) 1_566 .
O5 Mn1 O11 79.39(7) 1_445 .
O10 Mn1 O11 54.19(8) . .
O8 Mn2 O4 97.44(9) 1_444 1_445
O8 Mn2 O14 132.44(11) 1_444 1_566
O4 Mn2 O14 89.88(9) 1_445 1_566
O8 Mn2 O20 91.06(10) 1_444 .
O4 Mn2 O20 170.94(8) 1_445 .
O14 Mn2 O20 82.03(10) 1_566 .
O8 Mn2 O11 100.22(10) 1_444 .
O4 Mn2 O11 101.20(8) 1_445 .
O14 Mn2 O11 124.38(9) 1_566 .
O20 Mn2 O11 80.27(9) . .
O16 Mn3 O1 96.04(10) 1_556 .
O16 Mn3 O2W 88.57(10) 1_556 .
O1 Mn3 O2W 171.38(9) . .
O16 Mn3 O19 178.15(9) 1_556 .
O1 Mn3 O19 84.77(9) . .
O2W Mn3 O19 90.84(8) . .
O16 Mn3 O1W 93.35(11) 1_556 .
O1 Mn3 O1W 85.37(10) . .
O2W Mn3 O1W 87.10(9) . .
O19 Mn3 O1W 88.37(9) . .
O16 Mn3 O10 88.95(10) 1_556 .
O1 Mn3 O10 94.07(9) . .
O2W Mn3 O10 93.28(8) . .
O19 Mn3 O10 89.33(8) . .
O1W Mn3 O10 177.67(10) . .
C67 N1 C69 121.6(3) . .
C67 N1 C68 121.2(4) . .
C69 N1 C68 117.0(4) . .
C70 N2 C72 120.4(3) . .
C70 N2 C71 123.3(3) . .
C72 N2 C71 116.2(3) . .
C1 O1 Mn3 139.1(2) . .
C1 O2 Mn1 131.6(2) . .
C5 O3 C8 116.3(2) . .
C22 O4 Mn2 124.4(2) . 1_665
C22 O5 Mn1 131.8(2) . 1_665
C16 O6 C15 118.7(3) . .
C30 O8 Mn2 117.7(2) . 1_666
C24 O9 C23 115.1(2) . .
C34 O10 Mn3 154.0(2) . .
C34 O10 Mn1 96.48(19) . .
Mn3 O10 Mn1 103.11(8) . .
C34 O11 Mn2 155.0(2) . .
C34 O11 Mn1 88.76(18) . .
Mn2 O11 Mn1 96.86(8) . .
C38 O12 C41 117.8(2) . .
C55 O13 Mn1 171.7(2) . 1_544
C55 O14 Mn2 104.7(2) . 1_544
C49 O15 C48 122.7(2) . .
C63 O16 Mn3 142.6(3) . 1_554
C63 O17 Mn1 121.8(2) . 1_554
C57 O18 C56 116.8(3) . .
C67 O19 Mn3 125.4(2) . .
C70 O20 Mn2 129.1(3) . .

loop_
_geom_bond_atom_site_label_1
_geom_bond_atom_site_label_2
_geom_bond_distance
_geom_bond_site_symmetry_2
C1 O1 1.246(4) .
C1 O2 1.269(4) .
C1 C2 1.501(4) .
C2 C3 1.367(5) .
C2 C7 1.377(5) .
C3 C4 1.403(4) .
C3 H3 0.9300 .
C4 C5 1.370(5) .
C4 H4 0.9300 .
C5 C6 1.370(5) .
C5 O3 1.375(4) .
C6 C7 1.427(5) .
C6 H6 0.9300 .
C7 H7 0.9300 .
C8 O3 1.463(4) .
C8 C9 1.495(4) .
C8 H8A 0.9700 .
C8 H8B 0.9700 .
C9 C10 1.400(4) .
C9 C14 1.425(4) .
C10 C11 1.389(4) .
C10 C31 1.508(4) .
C11 C12 1.406(4) .
C11 C15 1.544(4) .
C12 C13 1.399(5) .
C12 C32 1.525(4) .
C13 C14 1.409(5) .
C13 C23 1.502(4) .
C14 C33 1.529(4) .
C15 O6 1.452(4) .
C15 H15A 0.9700 .
C15 H15B 0.9700 .
C16 O6 1.361(4) .
C16 C17 1.374(5) .
C16 C21 1.395(5) .
C17 C18 1.397(5) .
C17 H17 0.9300 .
C18 C19 1.371(5) .
C18 H18 0.9300 .
C19 C20 1.388(5) .
C19 C22 1.521(5) .
C20 C21 1.384(5) .
C20 H20 0.9300 .
C21 H21 0.9300 .
C22 O4 1.250(4) .
C22 O5 1.274(4) .
C23 O9 1.467(4) .
C23 H23A 0.9700 .
C23 H23B 0.9700 .
C24 C29 1.376(4) .
C24 O9 1.376(4) .
C24 C25 1.388(5) .
C25 C26 1.354(5) .
C25 H25 0.9300 .
C26 C27 1.405(5) .
C26 H26 0.9300 .
C27 C28 1.348(5) .
C27 C30 1.519(5) .
C28 C29 1.392(4) .
C28 H28 0.9300 .
C29 H29 0.9300 .
C30 O8 1.219(4) .
C30 O7 1.221(4) .
C31 H31A 0.9600 .
C31 H31B 0.9600 .
C31 H31C 0.9600 .
C32 H32A 0.9600 .
C32 H32B 0.9600 .
C32 H32C 0.9600 .
C33 H33A 0.9600 .
C33 H33B 0.9600 .
C33 H33C 0.9600 .
C34 O10 1.252(4) .
C34 O11 1.263(4) .
C34 C35 1.494(4) .
C35 C40 1.394(5) .
C35 C36 1.397(5) .
C36 C37 1.362(4) .
C36 H36 0.9300 .
C37 C38 1.402(5) .
C37 H37 0.9300 .
C38 C39 1.370(5) .
C38 O12 1.386(4) .
C39 C40 1.394(4) .
C39 H39 0.9300 .
C40 H40 0.9300 .
C41 O12 1.476(4) .
C41 C42 1.543(4) .
C41 H41A 0.9700 .
C41 H41B 0.9700 .
C42 C47 1.392(5) .
C42 C43 1.400(5) .
C43 C44 1.407(4) .
C43 C64 1.519(5) .
C44 C45 1.400(5) .
C44 C56 1.522(5) .
C45 C46 1.397(5) .
C45 C66 1.569(4) .
C46 C47 1.403(4) .
C46 C48 1.525(5) .
C47 C65 1.556(5) .
C48 O15 1.452(4) .
C48 H48A 0.9700 .
C48 H48B 0.9700 .
C49 O15 1.370(2) .
C49 C50 1.3900 .
C49 C54 1.3900 .
C50 C51 1.3900 .
C50 H50 0.9300 .
C51 C52 1.3900 .
C51 H51 0.9300 .
C52 C53 1.3900 .
C52 C55 1.507(3) .
C53 C54 1.3900 .
C53 H53 0.9300 .
C54 H54 0.9300 .
C55 O13 1.236(4) .
C55 O14 1.257(4) .
C56 O18 1.466(4) .
C56 H56A 0.9700 .
C56 H56B 0.9700 .
C57 O18 1.375(4) .
C57 C62 1.377(5) .
C57 C58 1.415(5) .
C58 C59 1.405(5) .
C58 H58 0.9300 .
C59 C60 1.345(5) .
C59 H59 0.9300 .
C60 C61 1.415(5) .
C60 C63 1.503(5) .
C61 C62 1.455(5) .
C61 H61 0.9300 .
C62 H62 0.9300 .
C63 O17 1.219(4) .
C63 O16 1.287(4) .
C64 H64A 0.9600 .
C64 H64B 0.9600 .
C64 H64C 0.9600 .
C65 H65A 0.9600 .
C65 H65B 0.9600 .
C65 H65C 0.9600 .
C66 H66D 0.9600 .
C66 H66E 0.9600 .
C66 H66F 0.9600 .
C67 O19 1.325(4) .
C67 N1 1.412(5) .
C67 H67 0.9300 .
C68 N1 1.477(5) .
C68 H68A 0.9600 .
C68 H68B 0.9600 .
C68 H68C 0.9600 .
C69 N1 1.474(5) .
C69 H69A 0.9600 .
C69 H69B 0.9600 .
C69 H69C 0.9600 .
C70 O20 1.214(4) .
C70 N2 1.419(5) .
C70 H70 0.9300 .
C71 N2 1.471(5) .
C71 H71A 0.9600 .
C71 H71B 0.9600 .
C71 H71C 0.9600 .
C72 N2 1.466(5) .
C72 H72A 0.9600 .
C72 H72B 0.9600 .
C72 H72C 0.9600 .
Mn1 O2 2.111(2) .
Mn1 O17 2.118(2) 1_556
Mn1 O13 2.129(2) 1_566
Mn1 O5 2.170(2) 1_445
Mn1 O10 2.308(2) .
Mn1 O11 2.467(2) .
Mn2 O8 2.076(2) 1_444
Mn2 O4 2.152(2) 1_445
Mn2 O14 2.196(2) 1_566
Mn2 O20 2.220(2) .
Mn2 O11 2.236(2) .
Mn3 O16 2.072(3) 1_556
Mn3 O1 2.117(2) .
Mn3 O2W 2.139(2) .
Mn3 O19 2.214(2) .
Mn3 O1W 2.215(2) .
Mn3 O10 2.249(2) .
O4 Mn2 2.152(2) 1_665
O5 Mn1 2.170(2) 1_665
O8 Mn2 2.076(2) 1_666
O13 Mn1 2.129(2) 1_544
O14 Mn2 2.196(2) 1_544
O16 Mn3 2.072(3) 1_554
O17 Mn1 2.118(2) 1_554

loop_
_geom_torsion_atom_site_label_1
_geom_torsion_atom_site_label_2
_geom_torsion_atom_site_label_3
_geom_torsion_atom_site_label_4
_geom_torsion
_geom_torsion_site_symmetry_1
_geom_torsion_site_symmetry_4
O1 C1 C2 C3 -178.7(3) . .
O2 C1 C2 C3 1.6(5) . .
O1 C1 C2 C7 -0.3(5) . .
O2 C1 C2 C7 180.0(3) . .
C7 C2 C3 C4 3.2(5) . .
C1 C2 C3 C4 -178.5(3) . .
C2 C3 C4 C5 0.9(5) . .
C3 C4 C5 C6 -5.1(5) . .
C3 C4 C5 O3 178.4(3) . .
C4 C5 C6 C7 5.2(5) . .
O3 C5 C6 C7 -178.0(3) . .
C3 C2 C7 C6 -3.0(5) . .
C1 C2 C7 C6 178.6(3) . .
C5 C6 C7 C2 -1.2(6) . .
O3 C8 C9 C10 97.0(3) . .
O3 C8 C9 C14 -85.1(3) . .
C14 C9 C10 C11 -9.7(5) . .
C8 C9 C10 C11 168.3(3) . .
C14 C9 C10 C31 171.1(3) . .
C8 C9 C10 C31 -10.9(5) . .
C9 C10 C11 C12 7.6(5) . .
C31 C10 C11 C12 -173.2(3) . .
C9 C10 C11 C15 -176.6(3) . .
C31 C10 C11 C15 2.6(5) . .
C10 C11 C12 C13 -1.5(5) . .
C15 C11 C12 C13 -177.3(3) . .
C10 C11 C12 C32 179.6(3) . .
C15 C11 C12 C32 3.8(5) . .
C11 C12 C13 C14 -2.5(5) . .
C32 C12 C13 C14 176.4(3) . .
C11 C12 C13 C23 171.3(3) . .
C32 C12 C13 C23 -9.8(5) . .
C12 C13 C14 C9 0.4(5) . .
C23 C13 C14 C9 -173.5(3) . .
C12 C13 C14 C33 -178.8(3) . .
C23 C13 C14 C33 7.3(5) . .
C10 C9 C14 C13 5.7(5) . .
C8 C9 C14 C13 -172.3(3) . .
C10 C9 C14 C33 -175.1(3) . .
C8 C9 C14 C33 6.9(4) . .
C10 C11 C15 O6 -103.2(3) . .
C12 C11 C15 O6 72.6(4) . .
O6 C16 C17 C18 -179.2(3) . .
C21 C16 C17 C18 0.5(5) . .
C16 C17 C18 C19 -0.2(5) . .
C17 C18 C19 C20 -0.1(5) . .
C17 C18 C19 C22 -176.8(3) . .
C18 C19 C20 C21 0.2(5) . .
C22 C19 C20 C21 177.0(3) . .
C19 C20 C21 C16 0.0(5) . .
O6 C16 C21 C20 179.3(3) . .
C17 C16 C21 C20 -0.4(5) . .
C18 C19 C22 O4 -1.6(5) . .
C20 C19 C22 O4 -178.2(3) . .
C18 C19 C22 O5 177.2(3) . .
C20 C19 C22 O5 0.6(4) . .
C12 C13 C23 O9 88.2(4) . .
C14 C13 C23 O9 -97.9(4) . .
C29 C24 C25 C26 1.6(7) . .
O9 C24 C25 C26 -176.3(4) . .
C24 C25 C26 C27 -7.7(7) . .
C25 C26 C27 C28 7.2(6) . .
C25 C26 C27 C30 -175.6(4) . .
C26 C27 C28 C29 -0.8(6) . .
C30 C27 C28 C29 -178.1(4) . .
O9 C24 C29 C28 -177.6(3) . .
C25 C24 C29 C28 4.6(6) . .
C27 C28 C29 C24 -5.1(6) . .
C28 C27 C30 O8 -3.1(5) . .
C26 C27 C30 O8 179.9(4) . .
C28 C27 C30 O7 176.9(4) . .
C26 C27 C30 O7 -0.2(6) . .
O10 C34 C35 C40 4.8(5) . .
O11 C34 C35 C40 -174.7(3) . .
O10 C34 C35 C36 -174.1(3) . .
O11 C34 C35 C36 6.5(5) . .
C40 C35 C36 C37 2.3(5) . .
C34 C35 C36 C37 -178.9(3) . .
C35 C36 C37 C38 -0.2(5) . .
C36 C37 C38 C39 -2.6(5) . .
C36 C37 C38 O12 178.6(3) . .
O12 C38 C39 C40 -178.1(3) . .
C37 C38 C39 C40 3.2(5) . .
C38 C39 C40 C35 -1.2(5) . .
C36 C35 C40 C39 -1.6(5) . .
C34 C35 C40 C39 179.6(3) . .
O12 C41 C42 C47 -108.7(3) . .
O12 C41 C42 C43 71.3(4) . .
C47 C42 C43 C44 4.3(5) . .
C41 C42 C43 C44 -175.6(3) . .
C47 C42 C43 C64 -178.9(3) . .
C41 C42 C43 C64 1.2(5) . .
C42 C43 C44 C45 0.6(5) . .
C64 C43 C44 C45 -176.1(3) . .
C42 C43 C44 C56 -178.3(3) . .
C64 C43 C44 C56 5.1(5) . .
C43 C44 C45 C46 -3.2(5) . .
C56 C44 C45 C46 175.6(3) . .
C43 C44 C45 C66 174.1(3) . .
C56 C44 C45 C66 -7.0(4) . .
C44 C45 C46 C47 1.0(5) . .
C66 C45 C46 C47 -176.0(3) . .
C44 C45 C46 C48 -173.9(3) . .
C66 C45 C46 C48 9.1(5) . .
C43 C42 C47 C46 -6.6(5) . .
C41 C42 C47 C46 173.3(3) . .
C43 C42 C47 C65 175.3(3) . .
C41 C42 C47 C65 -4.8(5) . .
C45 C46 C47 C42 3.9(5) . .
C48 C46 C47 C42 179.0(3) . .
C45 C46 C47 C65 -178.0(3) . .
C48 C46 C47 C65 -2.8(4) . .
C45 C46 C48 O15 86.6(4) . .
C47 C46 C48 O15 -88.4(4) . .
O15 C49 C50 C51 176.3(3) . .
C54 C49 C50 C51 0.0 . .
C49 C50 C51 C52 0.0 . .
C50 C51 C52 C53 0.0 . .
C50 C51 C52 C55 -176.7(3) . .
C51 C52 C53 C54 0.0 . .
C55 C52 C53 C54 176.8(2) . .
C52 C53 C54 C49 0.0 . .
O15 C49 C54 C53 -176.6(2) . .
C50 C49 C54 C53 0.0 . .
C51 C52 C55 O13 -172.7(2) . .
C53 C52 C55 O13 10.5(4) . .
C51 C52 C55 O14 5.2(4) . .
C53 C52 C55 O14 -171.5(3) . .
C45 C44 C56 O18 95.9(3) . .
C43 C44 C56 O18 -85.2(4) . .
O18 C57 C58 C59 177.9(3) . .
C62 C57 C58 C59 -2.8(5) . .
C57 C58 C59 C60 1.0(5) . .
C58 C59 C60 C61 -0.5(5) . .
C58 C59 C60 C63 -176.9(3) . .
C59 C60 C61 C62 1.6(5) . .
C63 C60 C61 C62 178.2(3) . .
O18 C57 C62 C61 -176.7(3) . .
C58 C57 C62 C61 3.9(5) . .
C60 C61 C62 C57 -3.3(5) . .
C59 C60 C63 O17 -173.2(3) . .
C61 C60 C63 O17 10.3(5) . .
C59 C60 C63 O16 6.5(5) . .
C61 C60 C63 O16 -169.9(3) . .
O19 C67 N1 C69 -0.1(6) . .
O19 C67 N1 C68 175.2(4) . .
O20 C70 N2 C72 -177.9(4) . .
O20 C70 N2 C71 -1.8(6) . .
O2 C1 O1 Mn3 15.2(6) . .
C2 C1 O1 Mn3 -164.6(2) . .
O16 Mn3 O1 C1 -76.8(4) 1_556 .
O2W Mn3 O1 C1 161.1(5) . .
O19 Mn3 O1 C1 101.5(4) . .
O1W Mn3 O1 C1 -169.7(4) . .
O10 Mn3 O1 C1 12.6(4) . .
O1 C1 O2 Mn1 7.4(5) . .
C2 C1 O2 Mn1 -172.9(2) . .
O17 Mn1 O2 C1 60.4(3) 1_556 .
O13 Mn1 O2 C1 175.9(3) 1_566 .
O5 Mn1 O2 C1 -135(4) 1_445 .
O10 Mn1 O2 C1 -46.0(3) . .
O11 Mn1 O2 C1 -100.1(3) . .
C6 C5 O3 C8 -179.3(3) . .
C4 C5 O3 C8 -2.6(5) . .
C9 C8 O3 C5 179.6(3) . .
O5 C22 O4 Mn2 -11.4(4) . 1_665
C19 C22 O4 Mn2 167.34(19) . 1_665
O4 C22 O5 Mn1 51.8(4) . 1_665
C19 C22 O5 Mn1 -127.0(2) . 1_665
C17 C16 O6 C15 -12.7(5) . .
C21 C16 O6 C15 167.7(3) . .
C11 C15 O6 C16 -174.9(3) . .
O7 C30 O8 Mn2 -3.2(5) . 1_666
C27 C30 O8 Mn2 176.8(2) . 1_666
C29 C24 O9 C23 3.0(5) . .
C25 C24 O9 C23 -179.2(3) . .
C13 C23 O9 C24 -177.1(3) . .
O11 C34 O10 Mn3 -131.8(4) . .
C35 C34 O10 Mn3 48.8(6) . .
O11 C34 O10 Mn1 7.2(3) . .
C35 C34 O10 Mn1 -172.3(3) . .
O16 Mn3 O10 C34 -174.0(5) 1_556 .
O1 Mn3 O10 C34 90.0(5) . .
O2W Mn3 O10 C34 -85.5(5) . .
O19 Mn3 O10 C34 5.3(5) . .
O1W Mn3 O10 C34 14(2) . .
O16 Mn3 O10 Mn1 48.01(10) 1_556 .
O1 Mn3 O10 Mn1 -47.97(10) . .
O2W Mn3 O10 Mn1 136.52(9) . .
O19 Mn3 O10 Mn1 -132.68(9) . .
O1W Mn3 O10 Mn1 -124(2) . .
O2 Mn1 O10 C34 -104.12(19) . .
O17 Mn1 O10 C34 158.71(19) 1_556 .
O13 Mn1 O10 C34 -13.5(2) 1_566 .
O5 Mn1 O10 C34 74.78(19) 1_445 .
O11 Mn1 O10 C34 -3.91(18) . .
O2 Mn1 O10 Mn3 58.70(9) . .
O17 Mn1 O10 Mn3 -38.47(10) 1_556 .
O13 Mn1 O10 Mn3 149.29(9) 1_566 .
O5 Mn1 O10 Mn3 -122.41(9) 1_445 .
O11 Mn1 O10 Mn3 158.90(13) . .
O10 C34 O11 Mn2 -110.4(5) . .
C35 C34 O11 Mn2 69.1(6) . .
O10 C34 O11 Mn1 -6.7(3) . .
C35 C34 O11 Mn1 172.8(3) . .
O8 Mn2 O11 C34 -54.7(5) 1_444 .
O4 Mn2 O11 C34 45.0(5) 1_445 .
O14 Mn2 O11 C34 142.7(5) 1_566 .
O20 Mn2 O11 C34 -144.1(5) . .
O8 Mn2 O11 Mn1 -156.66(9) 1_444 .
O4 Mn2 O11 Mn1 -56.88(9) 1_445 .
O14 Mn2 O11 Mn1 40.75(13) 1_566 .
O20 Mn2 O11 Mn1 114.02(9) . .
O2 Mn1 O11 C34 89.86(19) . .
O17 Mn1 O11 C34 -38.7(3) 1_556 .
O13 Mn1 O11 C34 177.42(19) 1_566 .
O5 Mn1 O11 C34 -90.79(19) 1_445 .
O10 Mn1 O11 C34 3.86(17) . .
O2 Mn1 O11 Mn2 -114.57(9) . .
O17 Mn1 O11 Mn2 116.86(17) 1_556 .
O13 Mn1 O11 Mn2 -27.00(8) 1_566 .
O5 Mn1 O11 Mn2 64.79(8) 1_445 .
O10 Mn1 O11 Mn2 159.43(12) . .
C39 C38 O12 C41 6.6(5) . .
C37 C38 O12 C41 -174.7(3) . .
C42 C41 O12 C38 174.2(3) . .
O14 C55 O13 Mn1 40.1(18) . 1_544
C52 C55 O13 Mn1 -142.0(14) . 1_544
O13 C55 O14 Mn2 -16.2(4) . 1_544
C52 C55 O14 Mn2 165.9(2) . 1_544
C50 C49 O15 C48 7.6(4) . .
C54 C49 O15 C48 -175.9(3) . .
C46 C48 O15 C49 -150.7(3) . .
O17 C63 O16 Mn3 10.3(6) . 1_554
C60 C63 O16 Mn3 -169.4(3) . 1_554
O16 C63 O17 Mn1 25.1(5) . 1_554
C60 C63 O17 Mn1 -155.1(2) . 1_554
C62 C57 O18 C56 179.2(3) . .
C58 C57 O18 C56 -1.4(4) . .
C44 C56 O18 C57 -176.3(3) . .
N1 C67 O19 Mn3 -97.6(4) . .
O16 Mn3 O19 C67 139(3) 1_556 .
O1 Mn3 O19 C67 22.7(3) . .
O2W Mn3 O19 C67 -149.9(3) . .
O1W Mn3 O19 C67 -62.8(3) . .
O10 Mn3 O19 C67 116.9(3) . .
N2 C70 O20 Mn2 119.1(4) . .
O8 Mn2 O20 C70 109.6(3) 1_444 .
O4 Mn2 O20 C70 -50.1(7) 1_445 .
O14 Mn2 O20 C70 -23.1(3) 1_566 .
O11 Mn2 O20 C70 -150.2(3) . .

loop_
_platon_squeeze_void_nr
_platon_squeeze_void_average_x
_platon_squeeze_void_average_y
_platon_squeeze_void_average_z
_platon_squeeze_void_volume
_platon_squeeze_void_count_electrons
_platon_squeeze_void_content
1 -0.006 -0.011 0.007 2260 113 ' '
